data_1556425
loop_
_publ_author_name
'Rancan, M.'
'Carlotto, A.'
'Bottaro, G.'
'Armelao, L.'

_publ_section_title
;
 Effect of Coordinating Solvents on the Structure of
 Cu(II)-4,4'-bipyridine Coordination Polymers
;
_journal_name_full Inorganics
_journal_page_first 103
_journal_paper_doi 10.3390/inorganics7080103
_journal_volume 7
_journal_year 2019
_chemical_formula_moiety 'C20 H34 Cu N4 O4 S2, 2(Cl O4)'
_chemical_formula_sum 'C20 H34 Cl2 Cu N4 O12 S2'
_chemical_formula_weight 721.07
_space_group_crystal_system monoclinic
_space_group_IT_number 15
_space_group_name_Hall '-I 2ya'
_space_group_name_H-M_alt 'I 1 2/a 1'
_atom_sites_solution_hydrogens geom
_cell_angle_alpha 90
_cell_angle_beta 100.154(8)
_cell_angle_gamma 90
_cell_formula_units_Z 4
_cell_length_a 17.9524(17)
_cell_length_b 11.0913(7)
_cell_length_c 16.3512(15)
_cell_measurement_reflns_used 3574
_cell_measurement_temperature 299.6(6)
_cell_measurement_theta_max 27.3020
_cell_measurement_theta_min 2.4620
_cell_volume 3204.8(5)
_computing_cell_refinement 'CrysAlisPro 1.171.38.41 (Rigaku OD, 2015)'
_computing_data_collection 'CrysAlisPro 1.171.38.41 (Rigaku OD, 2015)'
_computing_data_reduction 'CrysAlisPro 1.171.38.41 (Rigaku OD, 2015)'
_computing_molecular_graphics 'Olex2 (Dolomanov et al., 2009)'
_computing_publication_material 'Olex2 (Dolomanov et al., 2009)'
_computing_structure_refinement 'ShelXL (Sheldrick, 2015)'
_computing_structure_solution 'SHELXT 2014/5 (Sheldrick, 2014)'
_diffrn_ambient_environment air
_diffrn_ambient_temperature 299.6(6)
_diffrn_detector 'CCD plate'
_diffrn_detector_area_resol_mean 16.1274
_diffrn_detector_type Eos
_diffrn_measured_fraction_theta_full 1.000
_diffrn_measured_fraction_theta_max 1.000
_diffrn_measurement_details
;
List of Runs (angles in degrees, time in seconds):

  # Type    Start    End  Width  t~exp~   \w     \q     \k     \f   Frames
--------------------------------------------------------------------------
  1  \w    -54.00  44.00   0.50   10.00    --   18.52 -38.00 150.00  196
  2  \w    -52.00  49.00   0.50   10.00    --   18.52 -77.00 -90.00  202
  3  \w    -12.00  89.00   0.50   10.00    --   18.52  77.00  30.00  202
  4  \w    -26.00  91.00   0.50   10.00    --   18.52  19.00 -60.00  234
  5  \w    -73.00 -35.00   0.50   10.00    --  -18.60 121.00   0.00   76
;
_diffrn_measurement_device 'four-circle diffractometer'
_diffrn_measurement_device_type 'Xcalibur, Eos, Gemini'
_diffrn_measurement_method '\w scans'
_diffrn_orient_matrix_type 'CrysAlisPro convention (1999,Acta A55,543-557)'
_diffrn_orient_matrix_UB_11 -0.0049725000
_diffrn_orient_matrix_UB_12 0.0484797000
_diffrn_orient_matrix_UB_13 -0.0286476000
_diffrn_orient_matrix_UB_21 0.0004615000
_diffrn_orient_matrix_UB_22 -0.0411596000
_diffrn_orient_matrix_UB_23 -0.0331333000
_diffrn_orient_matrix_UB_31 -0.0398572000
_diffrn_orient_matrix_UB_32 -0.0066054000
_diffrn_orient_matrix_UB_33 -0.0046070000
_diffrn_radiation_monochromator graphite
_diffrn_radiation_probe x-ray
_diffrn_radiation_type MoK\a
_diffrn_radiation_wavelength 0.71073
_diffrn_reflns_av_R_equivalents 0.0304
_diffrn_reflns_av_unetI/netI 0.0269
_diffrn_reflns_Laue_measured_fraction_full 1.000
_diffrn_reflns_Laue_measured_fraction_max 1.000
_diffrn_reflns_limit_h_max 22
_diffrn_reflns_limit_h_min -22
_diffrn_reflns_limit_k_max 12
_diffrn_reflns_limit_k_min -13
_diffrn_reflns_limit_l_max 20
_diffrn_reflns_limit_l_min -20
_diffrn_reflns_number 13522
_diffrn_reflns_point_group_measured_fraction_full 1.000
_diffrn_reflns_point_group_measured_fraction_max 1.000
_diffrn_reflns_theta_full 25.242
_diffrn_reflns_theta_max 26.372
_diffrn_reflns_theta_min 2.230
_diffrn_source 'fine-focus sealed X-ray tube'
_diffrn_source_type 'Enhance (Mo) X-ray Source'
_exptl_absorpt_coefficient_mu 1.038
_exptl_absorpt_correction_T_max 1.00000
_exptl_absorpt_correction_T_min 0.64356
_exptl_absorpt_correction_type multi-scan
_exptl_absorpt_process_details
;
CrysAlisPro 1.171.38.41 (Rigaku Oxford Diffraction, 2015)
Empirical absorption correction using spherical harmonics,
 implemented in SCALE3 ABSPACK scaling algorithm.
;
_exptl_crystal_colour 'light blue'
_exptl_crystal_density_diffrn 1.494
_exptl_crystal_description needle
_exptl_crystal_F_000 1492
_exptl_crystal_size_max 0.52
_exptl_crystal_size_mid 0.18
_exptl_crystal_size_min 0.05
_refine_diff_density_max 0.352
_refine_diff_density_min -0.323
_refine_diff_density_rms 0.054
_refine_ls_extinction_coef .
_refine_ls_extinction_method none
_refine_ls_goodness_of_fit_ref 1.035
_refine_ls_hydrogen_treatment constr
_refine_ls_matrix_type full
_refine_ls_number_parameters 229
_refine_ls_number_reflns 3287
_refine_ls_number_restraints 101
_refine_ls_restrained_S_all 1.061
_refine_ls_R_factor_all 0.0427
_refine_ls_R_factor_gt 0.0340
_refine_ls_shift/su_max 0.001
_refine_ls_shift/su_mean 0.000
_refine_ls_structure_factor_coef Fsqd
_refine_ls_weighting_details 'w=1/[\s^2^(Fo^2^)+(0.0426P)^2^+3.0618P] where P=(Fo^2^+2Fc^2^)/3'
_refine_ls_weighting_scheme calc
_refine_ls_wR_factor_gt 0.0843
_refine_ls_wR_factor_ref 0.0902
_reflns_Friedel_coverage 0.000
_reflns_Friedel_fraction_full .
_reflns_Friedel_fraction_max .
_reflns_number_gt 2795
_reflns_number_total 3287
_reflns_threshold_expression 'I > 2\s(I)'
_cod_data_source_file 6.cif
_cod_data_source_block 6
_cod_database_code 1556425
_chemical_oxdiff_formula 'Cu1 N2 C10 H10 Cl2 O8'
_chemical_oxdiff_usercomment 'cristallo azzurro chiaro da MR100, dopo un mese, DMF+ DMSO vap Et2O'
_shelx_space_group_comment
;
The symmetry employed for this shelxl refinement is uniquely defined
by the following loop, which should always be used as a source of
symmetry information in preference to the above space-group names.
They are only intended as comments.
;
_reflns_odcompleteness_completeness 99.91
_reflns_odcompleteness_iscentric 1
_reflns_odcompleteness_theta 26.32
_olex2_refinement_description
;
1. Fixed Uiso
 At 1.2 times of:
  All C(H) groups
 At 1.5 times of:
  All C(H,H,H) groups
2. Restrained distances
 O6B-O3B \\sim O6B-O4B \\sim O6B-O5B \\sim O4A-O5A \\sim O4A-O3A \\sim O4A-O6A
\\sim O5A-O3A
 with sigma of 0.04
 Cl1-O6B \\sim Cl1-O4A \\sim Cl1-O5A \\sim Cl1-O3B \\sim Cl1-O3A \\sim Cl1-O4B
\\sim Cl1-O6A \\sim Cl1-O5B
 with sigma of 0.02
3. Rigid body (RIGU) restrains
 O4A, Cl1, O6B, O4B, O3B, O5A, O6A, O3A, O5B
 with sigma for 1-2 distances of 0.003 and sigma for 1-3 distances of 0.004
4. Others
 Sof(O5B)=Sof(O6B)=Sof(O4B)=Sof(O3B)=1-FVAR(1)
 Sof(O6A)=Sof(O3A)=Sof(O5A)=Sof(O4A)=FVAR(1)
5.a Aromatic/amide H refined with riding coordinates:
 C1(H1), C2(H2), C9(H9), C5(H5), C6(H6)
5.b Idealised Me refined as rotating group:
 C10(H10A,H10B,H10C), C8(H8A,H8B,H8C), C11(H11A,H11B,H11C), C7(H7A,H7B,H7C)
;
_olex2_submission_special_instructions 'No special instructions were received'
_oxdiff_exptl_absorpt_empirical_details
;
Empirical correction (ABSPACK) includes:
- Absorption correction using spherical harmonics
- Frame scaling
;
_oxdiff_exptl_absorpt_empirical_full_max 1.371
_oxdiff_exptl_absorpt_empirical_full_min 0.839

loop_
_space_group_symop_operation_xyz
'x, y, z'
'-x+1/2, y, -z'
'x+1/2, y+1/2, z+1/2'
'-x+1, y+1/2, -z+1/2'
'-x, -y, -z'
'x-1/2, -y, z'
'-x+1/2, -y+1/2, -z+1/2'
'x, -y+1/2, z+1/2'

loop_
_atom_site_label
_atom_site_type_symbol
_atom_site_fract_x
_atom_site_fract_y
_atom_site_fract_z
_atom_site_U_iso_or_equiv
_atom_site_adp_type
_atom_site_occupancy
_atom_site_site_symmetry_order
_atom_site_calc_flag
_atom_site_refinement_flags_posn
_atom_site_refinement_flags_adp
_atom_site_refinement_flags_occupancy
_atom_site_disorder_assembly
_atom_site_disorder_group
Cu1 Cu 0.750000 0.28659(3) 0.500000 0.03184(12) Uani 1 2 d S T P . .
S1 S 0.62477(4) 0.31191(6) 0.34379(4) 0.05053(18) Uani 1 1 d . . . . .
Cl1 Cl 0.61270(4) 0.65157(7) 0.72841(4) 0.0655(2) Uani 1 1 d D U . . .
O1 O 0.70804(9) 0.28356(13) 0.37754(9) 0.0426(4) Uani 1 1 d . . . . .
N1 N 0.750000 0.46726(19) 0.500000 0.0298(5) Uani 1 2 d S T P . .
N2 N 0.750000 1.1059(2) 0.500000 0.0349(5) Uani 1 2 d S T P . .
O2 O 0.62694(10) 0.27045(17) 0.53216(12) 0.0573(5) Uani 1 1 d . . . . .
C3 C 0.750000 0.7205(2) 0.500000 0.0281(5) Uani 1 2 d S T P . .
C4 C 0.750000 0.8540(2) 0.500000 0.0289(6) Uani 1 2 d S T P . .
N3 N 0.50845(12) 0.3017(2) 0.55544(13) 0.0532(5) Uani 1 1 d . . . . .
C1 C 0.74172(12) 0.53121(18) 0.56830(12) 0.0338(4) Uani 1 1 d . . . . .
H1 H 0.735087 0.489426 0.615801 0.041 Uiso 1 1 calc R . . . .
C2 C 0.74267(12) 0.65468(17) 0.57071(12) 0.0330(4) Uani 1 1 d . . . . .
H2 H 0.738403 0.694655 0.619667 0.040 Uiso 1 1 calc R . . . .
C9 C 0.57898(14) 0.3332(2) 0.55571(15) 0.0479(6) Uani 1 1 d . . . . .
H9 H 0.593650 0.409786 0.575499 0.057 Uiso 1 1 calc R . . . .
C5 C 0.72648(14) 0.91955(18) 0.56325(13) 0.0440(6) Uani 1 1 d . . . . .
H5 H 0.709971 0.879823 0.606860 0.053 Uiso 1 1 calc R . . . .
C6 C 0.72772(14) 1.04318(19) 0.56108(14) 0.0455(6) Uani 1 1 d . . . . .
H6 H 0.712264 1.085396 0.604302 0.055 Uiso 1 1 calc R . . . .
O5B O 0.6702(5) 0.5611(9) 0.7317(6) 0.110(3) Uani 0.621(19) 1 d D U . A 2
C10 C 0.45415(17) 0.3846(3) 0.5812(2) 0.0808(10) Uani 1 1 d . . . . .
H10A H 0.479377 0.458027 0.600986 0.121 Uiso 1 1 calc GR . . . .
H10B H 0.432304 0.348486 0.624783 0.121 Uiso 1 1 calc GR . . . .
H10C H 0.414933 0.401996 0.534690 0.121 Uiso 1 1 calc GR . . . .
O6B O 0.5667(9) 0.6145(14) 0.6570(7) 0.147(5) Uani 0.621(19) 1 d D U . A 2
O4B O 0.6323(8) 0.7702(6) 0.7182(9) 0.134(4) Uani 0.621(19) 1 d D U . A 2
O3B O 0.5598(8) 0.6312(13) 0.7782(8) 0.149(4) Uani 0.621(19) 1 d D U . A 2
C8 C 0.5822(2) 0.1703(3) 0.3177(3) 0.0920(11) Uani 1 1 d . . . . .
H8A H 0.610281 0.127673 0.282053 0.138 Uiso 1 1 calc GR . . . .
H8B H 0.531097 0.181921 0.289414 0.138 Uiso 1 1 calc GR . . . .
H8C H 0.581983 0.124387 0.367415 0.138 Uiso 1 1 calc GR . . . .
C11 C 0.4806(2) 0.1850(3) 0.5233(2) 0.0842(10) Uani 1 1 d . . . . .
H11A H 0.450892 0.194885 0.468835 0.126 Uiso 1 1 calc GR . . . .
H11B H 0.449898 0.150136 0.559579 0.126 Uiso 1 1 calc GR . . . .
H11C H 0.522681 0.132793 0.520129 0.126 Uiso 1 1 calc GR . . . .
C7 C 0.6278(2) 0.3680(4) 0.2425(2) 0.1078(14) Uani 1 1 d . . . . .
H7A H 0.652352 0.445279 0.246843 0.162 Uiso 1 1 calc GR . . . .
H7B H 0.577216 0.376250 0.212151 0.162 Uiso 1 1 calc GR . . . .
H7C H 0.655565 0.312922 0.214003 0.162 Uiso 1 1 calc GR . . . .
O6A O 0.5783(12) 0.653(2) 0.6442(6) 0.117(6) Uani 0.379(19) 1 d D U . A 1
O3A O 0.5864(14) 0.6366(18) 0.8039(11) 0.154(8) Uani 0.379(19) 1 d D U . A 1
O5A O 0.6797(9) 0.589(2) 0.7492(12) 0.146(6) Uani 0.379(19) 1 d D U . A 1
O4A O 0.6403(15) 0.7665(14) 0.7442(14) 0.167(8) Uani 0.379(19) 1 d D U . A 1

loop_
_atom_site_aniso_label
_atom_site_aniso_U_11
_atom_site_aniso_U_22
_atom_site_aniso_U_33
_atom_site_aniso_U_23
_atom_site_aniso_U_13
_atom_site_aniso_U_12
Cu1 0.0475(2) 0.01248(17) 0.03649(19) 0.000 0.01001(15) 0.000
S1 0.0632(4) 0.0429(4) 0.0429(3) -0.0033(2) 0.0022(3) 0.0013(3)
Cl1 0.0699(5) 0.0721(5) 0.0585(4) -0.0023(3) 0.0227(3) -0.0061(4)
O1 0.0593(10) 0.0274(8) 0.0407(8) -0.0040(6) 0.0075(7) -0.0023(7)
N1 0.0381(13) 0.0170(11) 0.0354(12) 0.000 0.0097(10) 0.000
N2 0.0507(15) 0.0156(11) 0.0416(13) 0.000 0.0170(11) 0.000
O2 0.0522(10) 0.0505(11) 0.0746(12) 0.0021(9) 0.0256(9) 0.0044(8)
C3 0.0312(14) 0.0176(13) 0.0363(14) 0.000 0.0079(11) 0.000
C4 0.0346(15) 0.0175(13) 0.0359(14) 0.000 0.0096(11) 0.000
N3 0.0453(12) 0.0612(14) 0.0539(12) 0.0042(10) 0.0112(9) -0.0052(10)
C1 0.0491(12) 0.0210(10) 0.0339(10) 0.0030(7) 0.0144(9) 0.0015(8)
C2 0.0475(12) 0.0203(10) 0.0332(10) -0.0016(7) 0.0130(9) 0.0009(8)
C9 0.0474(14) 0.0448(14) 0.0515(13) 0.0065(11) 0.0091(11) 0.0033(11)
C5 0.0760(16) 0.0197(10) 0.0438(12) 0.0007(8) 0.0315(11) -0.0014(10)
C6 0.0783(17) 0.0194(10) 0.0468(12) -0.0026(8) 0.0332(12) 0.0004(10)
O5B 0.136(7) 0.119(5) 0.095(5) 0.032(4) 0.074(5) 0.060(5)
C10 0.0533(17) 0.093(3) 0.100(2) 0.014(2) 0.0233(17) 0.0182(17)
O6B 0.135(7) 0.131(8) 0.158(7) -0.053(7) -0.024(6) -0.015(5)
O4B 0.188(10) 0.073(4) 0.162(8) -0.003(4) 0.086(7) -0.031(4)
O3B 0.148(7) 0.139(7) 0.197(9) 0.056(7) 0.136(7) 0.036(5)
C8 0.082(2) 0.068(2) 0.118(3) -0.024(2) -0.003(2) -0.0254(19)
C11 0.079(2) 0.090(3) 0.085(2) -0.0128(19) 0.0204(18) -0.0357(19)
C7 0.121(3) 0.139(4) 0.0535(19) 0.033(2) -0.0112(19) -0.013(3)
O6A 0.111(9) 0.176(17) 0.056(5) -0.001(6) -0.009(4) 0.003(9)
O3A 0.28(2) 0.114(9) 0.106(8) 0.021(6) 0.132(12) 0.071(11)
O5A 0.073(6) 0.256(16) 0.100(9) 0.063(10) -0.007(6) 0.032(8)
O4A 0.180(14) 0.148(10) 0.170(14) -0.083(9) 0.023(10) -0.096(9)

loop_
_atom_type_symbol
_atom_type_description
_atom_type_scat_dispersion_real
_atom_type_scat_dispersion_imag
_atom_type_scat_source
C C 0.0033 0.0016 'International Tables Vol C Tables 4.2.6.8 and 6.1.1.4'
H H 0.0000 0.0000 'International Tables Vol C Tables 4.2.6.8 and 6.1.1.4'
Cl Cl 0.1484 0.1585 'International Tables Vol C Tables 4.2.6.8 and 6.1.1.4'
Cu Cu 0.3201 1.2651 'International Tables Vol C Tables 4.2.6.8 and 6.1.1.4'
N N 0.0061 0.0033 'International Tables Vol C Tables 4.2.6.8 and 6.1.1.4'
O O 0.0106 0.0060 'International Tables Vol C Tables 4.2.6.8 and 6.1.1.4'
S S 0.1246 0.1234 'International Tables Vol C Tables 4.2.6.8 and 6.1.1.4'

loop_
_geom_angle_atom_site_label_1
_geom_angle_atom_site_label_2
_geom_angle_atom_site_label_3
_geom_angle
_geom_angle_site_symmetry_1
_geom_angle_site_symmetry_3
O1 Cu1 O1 178.08(8) 2_656 .
O1 Cu1 O2 88.74(7) 2_656 .
O1 Cu1 O2 91.12(7) . .
O1 Cu1 O2 91.12(7) 2_656 2_656
O1 Cu1 O2 88.74(7) . 2_656
N1 Cu1 O1 90.96(4) . .
N1 Cu1 O1 90.96(4) . 2_656
N1 Cu1 N2 180.0 . 1_545
N1 Cu1 O2 94.34(5) . 2_656
N1 Cu1 O2 94.34(5) . .
N2 Cu1 O1 89.04(4) 1_545 .
N2 Cu1 O1 89.04(4) 1_545 2_656
N2 Cu1 O2 85.66(5) 1_545 2_656
N2 Cu1 O2 85.66(5) 1_545 .
O2 Cu1 O2 171.32(9) 2_656 .
O1 S1 C8 104.95(15) . .
O1 S1 C7 102.64(16) . .
C8 S1 C7 99.8(2) . .
O6B Cl1 O5B 98.3(9) . .
O6B Cl1 O4B 108.1(7) . .
O6B Cl1 O3B 94.6(11) . .
O4B Cl1 O5B 118.3(8) . .
O3B Cl1 O5B 115.5(7) . .
O3B Cl1 O4B 116.5(8) . .
O3A Cl1 O6A 134.6(16) . .
O5A Cl1 O6A 117.3(14) . .
O5A Cl1 O3A 98.0(12) . .
O4A Cl1 O6A 104.9(11) . .
O4A Cl1 O3A 96.3(13) . .
O4A Cl1 O5A 98.6(13) . .
S1 O1 Cu1 121.71(9) . .
C1 N1 Cu1 121.62(11) . .
C1 N1 Cu1 121.62(11) 2_656 .
C1 N1 C1 116.8(2) 2_656 .
C6 N2 Cu1 121.40(12) 2_656 1_565
C6 N2 Cu1 121.40(12) . 1_565
C6 N2 C6 117.2(2) 2_656 .
C9 O2 Cu1 139.88(18) . .
C2 C3 C4 121.60(12) 2_656 .
C2 C3 C4 121.60(12) . .
C2 C3 C2 116.8(2) . 2_656
C5 C4 C3 121.57(12) 2_656 .
C5 C4 C3 121.57(12) . .
C5 C4 C5 116.9(2) . 2_656
C9 N3 C10 121.7(3) . .
C9 N3 C11 120.6(2) . .
C10 N3 C11 117.6(3) . .
N1 C1 H1 118.5 . .
N1 C1 C2 123.03(18) . .
C2 C1 H1 118.5 . .
C3 C2 H2 119.9 . .
C1 C2 C3 120.15(18) . .
C1 C2 H2 119.9 . .
O2 C9 N3 125.5(3) . .
O2 C9 H9 117.3 . .
N3 C9 H9 117.3 . .
C4 C5 H5 120.1 . .
C6 C5 C4 119.70(19) . .
C6 C5 H5 120.1 . .
N2 C6 C5 123.26(19) . .
N2 C6 H6 118.4 . .
C5 C6 H6 118.4 . .
N3 C10 H10A 109.5 . .
N3 C10 H10B 109.5 . .
N3 C10 H10C 109.5 . .
H10A C10 H10B 109.5 . .
H10A C10 H10C 109.5 . .
H10B C10 H10C 109.5 . .
S1 C8 H8A 109.5 . .
S1 C8 H8B 109.5 . .
S1 C8 H8C 109.5 . .
H8A C8 H8B 109.5 . .
H8A C8 H8C 109.5 . .
H8B C8 H8C 109.5 . .
N3 C11 H11A 109.5 . .
N3 C11 H11B 109.5 . .
N3 C11 H11C 109.5 . .
H11A C11 H11B 109.5 . .
H11A C11 H11C 109.5 . .
H11B C11 H11C 109.5 . .
S1 C7 H7A 109.5 . .
S1 C7 H7B 109.5 . .
S1 C7 H7C 109.5 . .
H7A C7 H7B 109.5 . .
H7A C7 H7C 109.5 . .
H7B C7 H7C 109.5 . .

loop_
_geom_bond_atom_site_label_1
_geom_bond_atom_site_label_2
_geom_bond_distance
_geom_bond_site_symmetry_2
Cu1 O1 2.0114(15) 2_656
Cu1 O1 2.0115(15) .
Cu1 N1 2.004(2) .
Cu1 N2 2.004(2) 1_545
Cu1 O2 2.3662(17) .
Cu1 O2 2.3662(17) 2_656
S1 O1 1.5322(18) .
S1 C8 1.766(3) .
S1 C7 1.779(3) .
Cl1 O5B 1.434(6) .
Cl1 O6B 1.369(8) .
Cl1 O4B 1.380(6) .
Cl1 O3B 1.373(6) .
Cl1 O6A 1.407(9) .
Cl1 O3A 1.407(10) .
Cl1 O5A 1.378(10) .
Cl1 O4A 1.375(11) .
N1 C1 1.353(2) 2_656
N1 C1 1.353(2) .
N2 C6 1.335(2) .
N2 C6 1.335(2) 2_656
O2 C9 1.221(3) .
C3 C4 1.480(4) .
C3 C2 1.393(2) 2_656
C3 C2 1.393(2) .
C4 C5 1.390(2) .
C4 C5 1.390(2) 2_656
N3 C9 1.313(3) .
N3 C10 1.455(4) .
N3 C11 1.453(4) .
C1 H1 0.9300 .
C1 C2 1.370(3) .
C2 H2 0.9300 .
C9 H9 0.9300 .
C5 H5 0.9300 .
C5 C6 1.372(3) .
C6 H6 0.9300 .
C10 H10A 0.9600 .
C10 H10B 0.9600 .
C10 H10C 0.9600 .
C8 H8A 0.9600 .
C8 H8B 0.9600 .
C8 H8C 0.9600 .
C11 H11A 0.9600 .
C11 H11B 0.9600 .
C11 H11C 0.9600 .
C7 H7A 0.9600 .
C7 H7B 0.9600 .
C7 H7C 0.9600 .

loop_
_geom_torsion_atom_site_label_1
_geom_torsion_atom_site_label_2
_geom_torsion_atom_site_label_3
_geom_torsion_atom_site_label_4
_geom_torsion
_geom_torsion_site_symmetry_1
_geom_torsion_site_symmetry_2
_geom_torsion_site_symmetry_3
_geom_torsion_site_symmetry_4
Cu1 N1 C1 C2 178.94(15) . . . .
Cu1 N2 C6 C5 179.66(19) 1_565 . . .
Cu1 O2 C9 N3 168.03(18) . . . .
N1 C1 C2 C3 2.1(3) . . . .
C3 C4 C5 C6 179.68(18) . . . .
C4 C3 C2 C1 179.01(14) . . . .
C4 C5 C6 N2 0.7(4) . . . .
C1 N1 C1 C2 -1.05(15) 2_656 . . .
C2 C3 C4 C5 -14.28(16) . . . .
C2 C3 C4 C5 165.71(16) . . . 2_656
C2 C3 C4 C5 -14.28(16) 2_656 . . 2_656
C2 C3 C4 C5 165.72(16) 2_656 . . .
C2 C3 C2 C1 -0.99(14) 2_656 . . .
C5 C4 C5 C6 -0.32(18) 2_656 . . .
C6 N2 C6 C5 -0.35(19) 2_656 . . .
C10 N3 C9 O2 -177.1(3) . . . .
C8 S1 O1 Cu1 -103.37(17) . . . .
C11 N3 C9 O2 -1.8(4) . . . .
C7 S1 O1 Cu1 152.76(18) . . . .
